data_7126657
loop_
_publ_author_name
'Mandal, Debdeep'
'Stein, Felix'
'Chandra, Shubhadeep'
'Neuman, Nicol\'as I'
'Sarkar, Pallavi'
'Das, Shubhajit'
'Kundu, Abhinanda'
'Sarkar, Arighna'
'Rawat, Hemant'
'Pati, Swapan K.'
'Chandrasekhar, Vadapalli'
'Sarkar, Biprajit'
'Jana, Anukul'

_publ_section_title
;
 Trisubstituted geminal diazaalkene derived transient 1,2-carbodications.
;
_journal_issue 59
_journal_name_full 'Chemical communications (Cambridge, England)'
_journal_page_first 8233
_journal_page_last 8236
_journal_paper_doi 10.1039/d0cc02807j
_journal_volume 56
_journal_year 2020
_chemical_formula_moiety '2(C F3 O3 S), C19 H35 N3'
_chemical_formula_sum 'C21 H35 F6 N3 O6 S2'
_chemical_formula_weight 603.64
_space_group_crystal_system monoclinic
_space_group_IT_number 14
_space_group_name_Hall '-P 2yn'
_space_group_name_H-M_alt 'P 1 21/n 1'
_atom_sites_solution_hydrogens geom
_atom_sites_solution_primary dual
_audit_creation_date 2018-12-10
_audit_creation_method
;
Olex2 1.2
(compiled 2018.05.29 svn.r3508 for OlexSys, GUI svn.r5506)
;
_audit_update_record
;
2019-09-06 deposited with the CCDC.	2020-06-08 downloaded from the CCDC.
;
_cell_angle_alpha 90
_cell_angle_beta 107.751(4)
_cell_angle_gamma 90
_cell_formula_units_Z 4
_cell_length_a 17.8930(6)
_cell_length_b 8.3124(2)
_cell_length_c 19.3921(6)
_cell_measurement_reflns_used 10569
_cell_measurement_temperature 119.99(10)
_cell_measurement_theta_max 28.8970
_cell_measurement_theta_min 3.2630
_cell_volume 2746.94(15)
_computing_cell_refinement 'CrysAlisPro 1.171.39.29d (Rigaku OD, 2017)'
_computing_data_collection 'CrysAlisPro 1.171.39.29d (Rigaku OD, 2017)'
_computing_data_reduction 'CrysAlisPro 1.171.39.29d (Rigaku OD, 2017)'
_computing_molecular_graphics 'Olex2 (Dolomanov et al., 2009)'
_computing_publication_material 'Olex2 (Dolomanov et al., 2009)'
_computing_structure_refinement 'ShelXL (Sheldrick, 2015)'
_computing_structure_solution 'ShelXT (Sheldrick, 2015)'
_diffrn_ambient_environment N~2~
_diffrn_ambient_temperature 119.99(10)
_diffrn_detector 'CCD plate'
_diffrn_measured_fraction_theta_full 0.997
_diffrn_measured_fraction_theta_max 0.878
_diffrn_measurement_details
;
List of Runs (angles in degrees, time in seconds):

  # Type    Start    End  Width  t~exp~   \w     \q     \k     \f   Frames
#--------------------------------------------------------------------------
  1  \w    -48.00  46.00   0.50    7.00    --    7.10 -38.00 150.00  188
  2  \w     52.00  84.00   0.50    7.00    --    7.10  77.00  60.00   64
  3  \w     50.00  76.00   0.50    7.00    --    7.10  77.00-150.00   52
  4  \w    -63.00  24.00   0.50    7.00    --   -7.50 -82.00 150.00  174
  5  \w     49.00  81.00   0.50    7.00    --   -7.50  57.00  90.00   64
  6  \w     48.00  81.00   0.50    7.00    --   -7.50  38.00-150.00   66
  7  \w      9.00  35.00   0.50    7.00    --   -7.50  57.00  90.00   52
;
_diffrn_measurement_device 'four-circle diffractometer'
_diffrn_measurement_device_type 'XtaLAB AFC12 (RINC): Kappa single'
_diffrn_measurement_method '\w scans'
_diffrn_orient_matrix_type 'CrysAlisPro convention (1999,Acta A55,543-557)'
_diffrn_orient_matrix_UB_11 -0.0050619000
_diffrn_orient_matrix_UB_12 0.0786706000
_diffrn_orient_matrix_UB_13 0.0120112000
_diffrn_orient_matrix_UB_21 0.0200178000
_diffrn_orient_matrix_UB_22 -0.0229615000
_diffrn_orient_matrix_UB_23 0.0361646000
_diffrn_orient_matrix_UB_31 0.0361321000
_diffrn_orient_matrix_UB_32 0.0237298000
_diffrn_orient_matrix_UB_33 -0.0048646000
_diffrn_radiation_monochromator graphite
_diffrn_radiation_probe x-ray
_diffrn_radiation_type MoK\a
_diffrn_radiation_wavelength 0.71073
_diffrn_reflns_av_R_equivalents 0.0366
_diffrn_reflns_av_unetI/netI 0.0355
_diffrn_reflns_Laue_measured_fraction_full 0.997
_diffrn_reflns_Laue_measured_fraction_max 0.878
_diffrn_reflns_limit_h_max 22
_diffrn_reflns_limit_h_min -24
_diffrn_reflns_limit_k_max 10
_diffrn_reflns_limit_k_min -11
_diffrn_reflns_limit_l_max 25
_diffrn_reflns_limit_l_min -26
_diffrn_reflns_number 24504
_diffrn_reflns_point_group_measured_fraction_full 0.997
_diffrn_reflns_point_group_measured_fraction_max 0.878
_diffrn_reflns_theta_full 25.242
_diffrn_reflns_theta_max 29.012
_diffrn_reflns_theta_min 2.687
_diffrn_source 'fine-focus sealed X-ray tube'
_diffrn_source_type 'Enhance (Mo) X-ray Source'
_exptl_absorpt_coefficient_mu 0.275
_exptl_absorpt_correction_T_max 1.00000
_exptl_absorpt_correction_T_min 0.84620
_exptl_absorpt_correction_type multi-scan
_exptl_absorpt_process_details
;
CrysAlisPro 1.171.39.29d (Rigaku Oxford Diffraction, 2017)
Empirical absorption correction using spherical harmonics,
 implemented in SCALE3 ABSPACK scaling algorithm.
;
_exptl_crystal_colour colourless
_exptl_crystal_colour_primary colourless
_exptl_crystal_density_diffrn 1.460
_exptl_crystal_description block
_exptl_crystal_F_000 1264
_exptl_crystal_size_max 0.13
_exptl_crystal_size_mid 0.11
_exptl_crystal_size_min 0.11
_refine_diff_density_max 0.310
_refine_diff_density_min -0.472
_refine_diff_density_rms 0.057
_refine_ls_extinction_method none
_refine_ls_goodness_of_fit_ref 1.066
_refine_ls_hydrogen_treatment constr
_refine_ls_matrix_type full
_refine_ls_number_parameters 353
_refine_ls_number_reflns 6419
_refine_ls_number_restraints 0
_refine_ls_restrained_S_all 1.066
_refine_ls_R_factor_all 0.0500
_refine_ls_R_factor_gt 0.0394
_refine_ls_shift/su_max 0.001
_refine_ls_shift/su_mean 0.000
_refine_ls_structure_factor_coef Fsqd
_refine_ls_weighting_details 'w=1/[\s^2^(Fo^2^)+(0.0396P)^2^+1.5460P] where P=(Fo^2^+2Fc^2^)/3'
_refine_ls_weighting_scheme calc
_refine_ls_wR_factor_gt 0.0935
_refine_ls_wR_factor_ref 0.0986
_reflns_Friedel_coverage 0.000
_reflns_number_gt 5304
_reflns_number_total 6419
_reflns_threshold_expression 'I > 2\s(I)'
_cod_data_source_file d0cc02807j2.cif
_cod_data_source_block aj0641
_cod_depositor_comments 'Adding full bibliography for 7126655--7126664.cif.'
_cod_database_code 7126657
_shelx_shelxl_version_number 2017/1
_chemical_oxdiff_formula 'C H N O S F'
_shelx_space_group_comment
;
The symmetry employed for this shelxl refinement is uniquely defined
by the following loop, which should always be used as a source of
symmetry information in preference to the above space-group names.
They are only intended as comments.
;
_shelx_estimated_absorpt_t_max 0.970
_shelx_estimated_absorpt_t_min 0.965
_reflns_odcompleteness_completeness 99.39
_reflns_odcompleteness_iscentric 1
_reflns_odcompleteness_theta 26.32
_olex2_refinement_description
;
1. Fixed Uiso
 At 1.2 times of:
  All C(H) groups, All C(H,H) groups
 At 1.5 times of:
  All C(H,H,H) groups
2.a Ternary CH refined with riding coordinates:
 C9(H9), C13(H13), C8(H8)
2.b Secondary CH2 refined with riding coordinates:
 C11(H11A,H11B)
2.c Idealised Me refined as rotating group:
 C4(H4A,H4B,H4C), C14(H14A,H14B,H14C), C16(H16A,H16B,H16C), C17(H17A,H17B,
 H17C), C6(H6A,H6B,H6C), C15(H15A,H15B,H15C), C5(H5A,H5B,H5C), C19(H19A,H19B,
 H19C), C7(H7A,H7B,H7C), C18(H18A,H18B,H18C)
;
_olex2_submission_special_instructions 'No special instructions were received'
_oxdiff_exptl_absorpt_empirical_details
;
Empirical correction (ABSPACK) includes:
- Absorption correction using spherical harmonics
- Frame scaling
;
_oxdiff_exptl_absorpt_empirical_full_max 1.372
_oxdiff_exptl_absorpt_empirical_full_min 0.669

loop_
_space_group_symop_operation_xyz
'x, y, z'
'-x+1/2, y+1/2, -z+1/2'
'-x, -y, -z'
'x-1/2, -y-1/2, z-1/2'

loop_
_atom_site_label
_atom_site_type_symbol
_atom_site_fract_x
_atom_site_fract_y
_atom_site_fract_z
_atom_site_U_iso_or_equiv
_atom_site_adp_type
_atom_site_occupancy
_atom_site_site_symmetry_order
_atom_site_calc_flag
_atom_site_refinement_flags_posn
_atom_site_refinement_flags_adp
_atom_site_refinement_flags_occupancy
_atom_site_disorder_assembly
_atom_site_disorder_group
S2 S 0.34138(2) 0.35230(5) 0.87598(2) 0.01937(10) Uani 1 1 d . . . . .
S1 S 0.58630(2) 0.87225(5) 0.67298(2) 0.01886(10) Uani 1 1 d . . . . .
F5 F 0.42859(7) 0.12314(13) 0.95364(6) 0.0342(3) Uani 1 1 d . . . . .
F4 F 0.49247(6) 0.33814(16) 0.94542(6) 0.0382(3) Uani 1 1 d . . . . .
F6 F 0.45478(7) 0.17793(16) 0.85458(6) 0.0423(3) Uani 1 1 d . . . . .
O5 O 0.35522(7) 0.46276(16) 0.82407(6) 0.0267(3) Uani 1 1 d . . . . .
N2 N 0.45415(7) 0.63812(15) 0.75526(6) 0.0125(3) Uani 1 1 d . . . . .
F2 F 0.73302(6) 0.78895(18) 0.70138(8) 0.0526(4) Uani 1 1 d . . . . .
F1 F 0.68044(7) 0.71334(16) 0.78216(6) 0.0472(3) Uani 1 1 d . . . . .
O1 O 0.56480(7) 0.71789(15) 0.63928(7) 0.0299(3) Uani 1 1 d . . . . .
O4 O 0.28641(7) 0.22579(16) 0.84495(7) 0.0321(3) Uani 1 1 d . . . . .
N3 N 0.35925(7) 0.39007(15) 0.60285(6) 0.0119(2) Uani 1 1 d . . . . .
O2 O 0.60230(7) 0.99496(15) 0.62712(7) 0.0293(3) Uani 1 1 d . . . . .
N1 N 0.52973(7) 0.44110(16) 0.74672(7) 0.0148(3) Uani 1 1 d . . . . .
O6 O 0.33268(8) 0.42456(16) 0.94053(7) 0.0337(3) Uani 1 1 d . . . . .
F3 F 0.71209(9) 0.96049(19) 0.77619(7) 0.0669(5) Uani 1 1 d . . . . .
O3 O 0.54056(9) 0.92343(17) 0.71830(9) 0.0418(4) Uani 1 1 d . . . . .
C3 C 0.46642(8) 0.52755(18) 0.70986(8) 0.0124(3) Uani 1 1 d . . . . .
C9 C 0.34678(8) 0.56722(17) 0.59134(8) 0.0126(3) Uani 1 1 d . . . . .
H9 H 0.315912 0.625276 0.618774 0.015 Uiso 1 1 calc R . . . .
C1 C 0.55684(9) 0.49697(19) 0.81690(8) 0.0162(3) Uani 1 1 d . . . . .
C2 C 0.50932(9) 0.62110(19) 0.82230(8) 0.0157(3) Uani 1 1 d . . . . .
C4 C 0.39394(9) 0.76327(19) 0.73768(8) 0.0188(3) Uani 1 1 d . . . . .
H4A H 0.389538 0.808273 0.689890 0.028 Uiso 1 1 calc GR . . . .
H4B H 0.408445 0.848705 0.774164 0.028 Uiso 1 1 calc GR . . . .
H4C H 0.343451 0.716760 0.737186 0.028 Uiso 1 1 calc GR . . . .
C12 C 0.36082(9) 0.31005(19) 0.53075(8) 0.0151(3) Uani 1 1 d . . . . .
C10 C 0.33087(9) 0.60611(19) 0.51131(8) 0.0158(3) Uani 1 1 d . . . . .
C13 C 0.32429(9) 0.31719(19) 0.65824(8) 0.0155(3) Uani 1 1 d . . . . .
H13 H 0.341600 0.387200 0.702194 0.019 Uiso 1 1 calc R . . . .
C14 C 0.23472(9) 0.3220(2) 0.63276(9) 0.0210(3) Uani 1 1 d . . . . .
H14A H 0.216942 0.427124 0.611093 0.032 Uiso 1 1 calc GR . . . .
H14B H 0.215127 0.304458 0.674168 0.032 Uiso 1 1 calc GR . . . .
H14C H 0.214595 0.237358 0.596669 0.032 Uiso 1 1 calc GR . . . .
C16 C 0.43190(9) 0.2003(2) 0.54311(9) 0.0193(3) Uani 1 1 d . . . . .
H16A H 0.480020 0.263620 0.562118 0.029 Uiso 1 1 calc GR . . . .
H16B H 0.431335 0.150481 0.497157 0.029 Uiso 1 1 calc GR . . . .
H16C H 0.430075 0.116304 0.578010 0.029 Uiso 1 1 calc GR . . . .
C17 C 0.28606(9) 0.2135(2) 0.49714(8) 0.0202(3) Uani 1 1 d . . . . .
H17A H 0.282691 0.125881 0.529893 0.030 Uiso 1 1 calc GR . . . .
H17B H 0.287138 0.168396 0.450751 0.030 Uiso 1 1 calc GR . . . .
H17C H 0.240341 0.284039 0.489182 0.030 Uiso 1 1 calc GR . . . .
C11 C 0.36540(9) 0.45767(19) 0.48363(8) 0.0169(3) Uani 1 1 d . . . . .
H11A H 0.335402 0.436259 0.432447 0.020 Uiso 1 1 calc R . . . .
H11B H 0.420713 0.478592 0.486401 0.020 Uiso 1 1 calc R . . . .
C6 C 0.62647(9) 0.4269(2) 0.87199(9) 0.0238(4) Uani 1 1 d . . . . .
H6A H 0.619597 0.310333 0.874658 0.036 Uiso 1 1 calc GR . . . .
H6B H 0.631836 0.475171 0.919358 0.036 Uiso 1 1 calc GR . . . .
H6C H 0.673769 0.449083 0.858165 0.036 Uiso 1 1 calc GR . . . .
C15 C 0.35600(10) 0.15015(19) 0.68213(9) 0.0204(3) Uani 1 1 d . . . . .
H15A H 0.336341 0.074572 0.641869 0.031 Uiso 1 1 calc GR . . . .
H15B H 0.338666 0.115711 0.723116 0.031 Uiso 1 1 calc GR . . . .
H15C H 0.413477 0.152320 0.696810 0.031 Uiso 1 1 calc GR . . . .
C21 C 0.43367(10) 0.2427(2) 0.90917(9) 0.0244(4) Uani 1 1 d . . . . .
C5 C 0.51184(10) 0.7247(2) 0.88519(9) 0.0266(4) Uani 1 1 d . . . . .
H5A H 0.521193 0.836486 0.874011 0.040 Uiso 1 1 calc GR . . . .
H5B H 0.554314 0.688750 0.927520 0.040 Uiso 1 1 calc GR . . . .
H5C H 0.461688 0.717380 0.895604 0.040 Uiso 1 1 calc GR . . . .
C19 C 0.37226(11) 0.7619(2) 0.50264(9) 0.0241(4) Uani 1 1 d . . . . .
H19A H 0.350448 0.851517 0.523181 0.036 Uiso 1 1 calc GR . . . .
H19B H 0.364370 0.782047 0.451111 0.036 Uiso 1 1 calc GR . . . .
H19C H 0.428522 0.752234 0.528055 0.036 Uiso 1 1 calc GR . . . .
C7 C 0.56918(10) 0.3196(2) 0.71581(9) 0.0247(4) Uani 1 1 d . . . . .
H7A H 0.530214 0.244419 0.686335 0.037 Uiso 1 1 calc GR . . . .
H7B H 0.606977 0.260682 0.754954 0.037 Uiso 1 1 calc GR . . . .
H7C H 0.596797 0.372222 0.685424 0.037 Uiso 1 1 calc GR . . . .
C18 C 0.24219(10) 0.6248(2) 0.47528(8) 0.0221(4) Uani 1 1 d . . . . .
H18A H 0.215170 0.528387 0.484440 0.033 Uiso 1 1 calc GR . . . .
H18B H 0.231413 0.638979 0.422983 0.033 Uiso 1 1 calc GR . . . .
H18C H 0.223348 0.719109 0.495416 0.033 Uiso 1 1 calc GR . . . .
C20 C 0.68248(11) 0.8322(2) 0.73662(10) 0.0309(4) Uani 1 1 d . . . . .
C8 C 0.42708(8) 0.50925(17) 0.63167(8) 0.0124(3) Uani 1 1 d . . . . .
H8 H 0.464181 0.511794 0.602168 0.015 Uiso 1 1 calc R . . . .

loop_
_atom_site_aniso_label
_atom_site_aniso_U_11
_atom_site_aniso_U_22
_atom_site_aniso_U_33
_atom_site_aniso_U_23
_atom_site_aniso_U_13
_atom_site_aniso_U_12
S2 0.0189(2) 0.0203(2) 0.0208(2) 0.00230(16) 0.00904(16) -0.00115(16)
S1 0.01795(19) 0.0174(2) 0.0229(2) 0.00224(15) 0.00876(16) -0.00085(15)
F5 0.0379(6) 0.0304(6) 0.0298(6) 0.0063(5) 0.0035(5) 0.0058(5)
F4 0.0230(5) 0.0609(8) 0.0258(5) 0.0010(5) 0.0002(4) -0.0132(5)
F6 0.0350(6) 0.0661(9) 0.0263(5) -0.0083(6) 0.0100(5) 0.0192(6)
O5 0.0308(6) 0.0289(7) 0.0223(6) 0.0052(5) 0.0110(5) -0.0055(5)
N2 0.0112(6) 0.0130(6) 0.0128(6) 0.0000(5) 0.0030(5) -0.0008(5)
F2 0.0212(6) 0.0718(10) 0.0689(9) 0.0277(8) 0.0195(6) 0.0102(6)
F1 0.0412(7) 0.0544(8) 0.0383(6) 0.0270(6) 0.0006(5) -0.0058(6)
O1 0.0320(7) 0.0255(7) 0.0299(6) -0.0049(5) 0.0059(5) -0.0117(6)
O4 0.0201(6) 0.0317(7) 0.0396(7) 0.0058(6) 0.0017(5) -0.0089(5)
N3 0.0119(6) 0.0113(6) 0.0121(6) -0.0004(5) 0.0032(5) -0.0007(5)
O2 0.0333(7) 0.0261(7) 0.0299(6) 0.0106(5) 0.0119(5) -0.0011(6)
N1 0.0121(6) 0.0148(6) 0.0160(6) -0.0003(5) 0.0021(5) 0.0012(5)
O6 0.0504(8) 0.0305(7) 0.0292(7) 0.0034(6) 0.0255(6) 0.0095(6)
F3 0.0793(10) 0.0639(10) 0.0381(7) -0.0043(7) -0.0111(7) -0.0437(8)
O3 0.0491(9) 0.0280(7) 0.0665(10) 0.0045(7) 0.0449(8) 0.0059(7)
C3 0.0105(6) 0.0120(7) 0.0148(7) 0.0002(6) 0.0040(5) -0.0010(6)
C9 0.0139(7) 0.0102(7) 0.0138(7) 0.0004(6) 0.0041(6) -0.0001(6)
C1 0.0142(7) 0.0191(8) 0.0139(7) 0.0016(6) 0.0020(6) -0.0015(6)
C2 0.0143(7) 0.0195(8) 0.0124(7) 0.0000(6) 0.0029(6) -0.0028(6)
C4 0.0193(8) 0.0162(8) 0.0189(7) -0.0034(6) 0.0029(6) 0.0055(6)
C12 0.0165(7) 0.0167(8) 0.0122(7) -0.0044(6) 0.0043(6) -0.0001(6)
C10 0.0176(7) 0.0175(8) 0.0118(7) 0.0019(6) 0.0038(6) 0.0010(6)
C13 0.0180(7) 0.0169(8) 0.0136(7) 0.0022(6) 0.0077(6) -0.0012(6)
C14 0.0174(8) 0.0220(9) 0.0266(8) 0.0034(7) 0.0111(7) -0.0018(7)
C16 0.0197(8) 0.0184(8) 0.0194(7) -0.0045(6) 0.0053(6) 0.0021(6)
C17 0.0195(8) 0.0202(8) 0.0180(7) -0.0048(6) 0.0011(6) -0.0027(7)
C11 0.0183(7) 0.0210(8) 0.0120(7) -0.0005(6) 0.0056(6) 0.0004(6)
C6 0.0183(8) 0.0290(10) 0.0197(8) 0.0028(7) -0.0007(6) 0.0037(7)
C15 0.0237(8) 0.0170(8) 0.0198(8) 0.0036(6) 0.0055(7) -0.0007(7)
C21 0.0217(8) 0.0343(10) 0.0163(7) -0.0025(7) 0.0044(6) -0.0003(7)
C5 0.0255(9) 0.0341(10) 0.0170(8) -0.0087(7) 0.0019(7) 0.0033(8)
C19 0.0315(9) 0.0201(9) 0.0219(8) 0.0066(7) 0.0102(7) 0.0002(7)
C7 0.0185(8) 0.0255(9) 0.0265(8) -0.0062(7) 0.0016(7) 0.0086(7)
C18 0.0209(8) 0.0273(9) 0.0153(7) 0.0023(7) 0.0014(6) 0.0077(7)
C20 0.0292(10) 0.0348(11) 0.0249(9) 0.0070(8) 0.0026(7) -0.0124(8)
C8 0.0126(7) 0.0110(7) 0.0139(7) -0.0006(5) 0.0044(5) -0.0016(6)

loop_
_atom_type_symbol
_atom_type_description
_atom_type_scat_dispersion_real
_atom_type_scat_dispersion_imag
_atom_type_scat_source
C C 0.0033 0.0016 'International Tables Vol C Tables 4.2.6.8 and 6.1.1.4'
H H 0.0000 0.0000 'International Tables Vol C Tables 4.2.6.8 and 6.1.1.4'
F F 0.0171 0.0103 'International Tables Vol C Tables 4.2.6.8 and 6.1.1.4'
N N 0.0061 0.0033 'International Tables Vol C Tables 4.2.6.8 and 6.1.1.4'
O O 0.0106 0.0060 'International Tables Vol C Tables 4.2.6.8 and 6.1.1.4'
S S 0.1246 0.1234 'International Tables Vol C Tables 4.2.6.8 and 6.1.1.4'

loop_
_geom_angle_atom_site_label_1
_geom_angle_atom_site_label_2
_geom_angle_atom_site_label_3
_geom_angle
_geom_angle_site_symmetry_1
_geom_angle_site_symmetry_3
_geom_angle_publ_flag
O5 S2 O4 114.52(8) . . ?
O5 S2 O6 115.44(8) . . ?
O5 S2 C21 103.61(8) . . ?
O4 S2 C21 102.26(8) . . ?
O6 S2 O4 115.27(8) . . ?
O6 S2 C21 103.18(8) . . ?
O1 S1 O2 115.34(8) . . ?
O1 S1 C20 102.24(9) . . ?
O2 S1 C20 102.95(8) . . ?
O3 S1 O1 114.77(8) . . ?
O3 S1 O2 115.24(8) . . ?
O3 S1 C20 103.72(9) . . ?
C3 N2 C2 109.66(12) . . ?
C3 N2 C4 126.40(12) . . ?
C2 N2 C4 123.91(12) . . ?
C9 N3 C12 109.23(11) . . ?
C9 N3 C13 114.96(11) . . ?
C9 N3 C8 58.94(9) . . ?
C13 N3 C12 125.96(11) . . ?
C13 N3 C8 116.69(11) . . ?
C8 N3 C12 111.98(11) . . ?
C3 N1 C1 109.25(12) . . ?
C3 N1 C7 125.73(13) . . ?
C1 N1 C7 124.69(13) . . ?
N2 C3 N1 107.32(12) . . ?
N2 C3 C8 128.81(13) . . ?
N1 C3 C8 123.48(13) . . ?
N3 C9 H9 118.5 . . ?
N3 C9 C10 109.49(12) . . ?
C10 C9 H9 118.5 . . ?
C8 C9 N3 61.81(9) . . ?
C8 C9 H9 118.5 . . ?
C8 C9 C10 116.96(12) . . ?
N1 C1 C6 122.79(14) . . ?
C2 C1 N1 106.93(13) . . ?
C2 C1 C6 130.28(14) . . ?
N2 C2 C5 123.33(14) . . ?
C1 C2 N2 106.84(13) . . ?
C1 C2 C5 129.83(14) . . ?
N2 C4 H4A 109.5 . . ?
N2 C4 H4B 109.5 . . ?
N2 C4 H4C 109.5 . . ?
H4A C4 H4B 109.5 . . ?
H4A C4 H4C 109.5 . . ?
H4B C4 H4C 109.5 . . ?
C16 C12 N3 110.94(12) . . ?
C16 C12 C17 109.47(13) . . ?
C16 C12 C11 112.07(13) . . ?
C17 C12 N3 110.80(12) . . ?
C17 C12 C11 111.26(12) . . ?
C11 C12 N3 102.15(11) . . ?
C9 C10 C11 102.34(12) . . ?
C9 C10 C19 110.23(13) . . ?
C9 C10 C18 109.34(12) . . ?
C19 C10 C11 112.33(13) . . ?
C19 C10 C18 109.44(13) . . ?
C18 C10 C11 112.94(13) . . ?
N3 C13 H13 106.4 . . ?
N3 C13 C14 112.18(12) . . ?
C14 C13 H13 106.4 . . ?
C15 C13 N3 112.53(12) . . ?
C15 C13 H13 106.4 . . ?
C15 C13 C14 112.35(13) . . ?
C13 C14 H14A 109.5 . . ?
C13 C14 H14B 109.5 . . ?
C13 C14 H14C 109.5 . . ?
H14A C14 H14B 109.5 . . ?
H14A C14 H14C 109.5 . . ?
H14B C14 H14C 109.5 . . ?
C12 C16 H16A 109.5 . . ?
C12 C16 H16B 109.5 . . ?
C12 C16 H16C 109.5 . . ?
H16A C16 H16B 109.5 . . ?
H16A C16 H16C 109.5 . . ?
H16B C16 H16C 109.5 . . ?
C12 C17 H17A 109.5 . . ?
C12 C17 H17B 109.5 . . ?
C12 C17 H17C 109.5 . . ?
H17A C17 H17B 109.5 . . ?
H17A C17 H17C 109.5 . . ?
H17B C17 H17C 109.5 . . ?
C12 C11 C10 109.20(12) . . ?
C12 C11 H11A 109.8 . . ?
C12 C11 H11B 109.8 . . ?
C10 C11 H11A 109.8 . . ?
C10 C11 H11B 109.8 . . ?
H11A C11 H11B 108.3 . . ?
C1 C6 H6A 109.5 . . ?
C1 C6 H6B 109.5 . . ?
C1 C6 H6C 109.5 . . ?
H6A C6 H6B 109.5 . . ?
H6A C6 H6C 109.5 . . ?
H6B C6 H6C 109.5 . . ?
C13 C15 H15A 109.5 . . ?
C13 C15 H15B 109.5 . . ?
C13 C15 H15C 109.5 . . ?
H15A C15 H15B 109.5 . . ?
H15A C15 H15C 109.5 . . ?
H15B C15 H15C 109.5 . . ?
F5 C21 S2 111.52(12) . . ?
F5 C21 F6 107.56(15) . . ?
F4 C21 S2 111.90(13) . . ?
F4 C21 F5 107.46(13) . . ?
F4 C21 F6 106.75(14) . . ?
F6 C21 S2 111.40(11) . . ?
C2 C5 H5A 109.5 . . ?
C2 C5 H5B 109.5 . . ?
C2 C5 H5C 109.5 . . ?
H5A C5 H5B 109.5 . . ?
H5A C5 H5C 109.5 . . ?
H5B C5 H5C 109.5 . . ?
C10 C19 H19A 109.5 . . ?
C10 C19 H19B 109.5 . . ?
C10 C19 H19C 109.5 . . ?
H19A C19 H19B 109.5 . . ?
H19A C19 H19C 109.5 . . ?
H19B C19 H19C 109.5 . . ?
N1 C7 H7A 109.5 . . ?
N1 C7 H7B 109.5 . . ?
N1 C7 H7C 109.5 . . ?
H7A C7 H7B 109.5 . . ?
H7A C7 H7C 109.5 . . ?
H7B C7 H7C 109.5 . . ?
C10 C18 H18A 109.5 . . ?
C10 C18 H18B 109.5 . . ?
C10 C18 H18C 109.5 . . ?
H18A C18 H18B 109.5 . . ?
H18A C18 H18C 109.5 . . ?
H18B C18 H18C 109.5 . . ?
F2 C20 S1 110.49(12) . . ?
F1 C20 S1 111.97(12) . . ?
F1 C20 F2 107.34(17) . . ?
F3 C20 S1 112.00(15) . . ?
F3 C20 F2 107.37(16) . . ?
F3 C20 F1 107.42(15) . . ?
N3 C8 H8 113.3 . . ?
C3 C8 N3 121.25(12) . . ?
C3 C8 C9 126.05(13) . . ?
C3 C8 H8 113.3 . . ?
C9 C8 N3 59.25(9) . . ?
C9 C8 H8 113.3 . . ?

loop_
_geom_bond_atom_site_label_1
_geom_bond_atom_site_label_2
_geom_bond_distance
_geom_bond_site_symmetry_2
_geom_bond_publ_flag
S2 O5 1.4386(12) . ?
S2 O4 1.4403(13) . ?
S2 O6 1.4390(13) . ?
S2 C21 1.8229(18) . ?
S1 O1 1.4381(13) . ?
S1 O2 1.4382(12) . ?
S1 O3 1.4359(13) . ?
S1 C20 1.8166(19) . ?
F5 C21 1.337(2) . ?
F4 C21 1.334(2) . ?
F6 C21 1.341(2) . ?
N2 C3 1.3362(19) . ?
N2 C2 1.3791(19) . ?
N2 C4 1.4613(19) . ?
F2 C20 1.338(2) . ?
F1 C20 1.333(2) . ?
N3 C9 1.4959(19) . ?
N3 C12 1.5563(18) . ?
N3 C13 1.5237(18) . ?
N3 C8 1.5341(18) . ?
N1 C3 1.3479(19) . ?
N1 C1 1.3787(19) . ?
N1 C7 1.461(2) . ?
F3 C20 1.326(2) . ?
C3 C8 1.4721(19) . ?
C9 H9 1.0000 . ?
C9 C10 1.525(2) . ?
C9 C8 1.491(2) . ?
C1 C2 1.361(2) . ?
C1 C6 1.490(2) . ?
C2 C5 1.482(2) . ?
C4 H4A 0.9800 . ?
C4 H4B 0.9800 . ?
C4 H4C 0.9800 . ?
C12 C16 1.523(2) . ?
C12 C17 1.526(2) . ?
C12 C11 1.547(2) . ?
C10 C11 1.547(2) . ?
C10 C19 1.526(2) . ?
C10 C18 1.534(2) . ?
C13 H13 1.0000 . ?
C13 C14 1.527(2) . ?
C13 C15 1.518(2) . ?
C14 H14A 0.9800 . ?
C14 H14B 0.9800 . ?
C14 H14C 0.9800 . ?
C16 H16A 0.9800 . ?
C16 H16B 0.9800 . ?
C16 H16C 0.9800 . ?
C17 H17A 0.9800 . ?
C17 H17B 0.9800 . ?
C17 H17C 0.9800 . ?
C11 H11A 0.9900 . ?
C11 H11B 0.9900 . ?
C6 H6A 0.9800 . ?
C6 H6B 0.9800 . ?
C6 H6C 0.9800 . ?
C15 H15A 0.9800 . ?
C15 H15B 0.9800 . ?
C15 H15C 0.9800 . ?
C5 H5A 0.9800 . ?
C5 H5B 0.9800 . ?
C5 H5C 0.9800 . ?
C19 H19A 0.9800 . ?
C19 H19B 0.9800 . ?
C19 H19C 0.9800 . ?
C7 H7A 0.9800 . ?
C7 H7B 0.9800 . ?
C7 H7C 0.9800 . ?
C18 H18A 0.9800 . ?
C18 H18B 0.9800 . ?
C18 H18C 0.9800 . ?
C8 H8 1.0000 . ?
